data_4118973
loop_
_publ_author_name
'Phillip J. Milner'
'Thomas J. Maimone'
'Mingjuan Su'
'Jiahao Chen'
'Peter M\"uller'
'Stephen L. Buchwald'

_publ_section_title
;
 Investigating the Dearomative Rearrangement of Biaryl Phosphine-Ligated
 Pd(II) Complexes
;
_journal_name_full 'Journal of the American Chemical Society'
_journal_page_first 19922
_journal_page_last 19934
_journal_paper_doi 10.1021/ja310351e
_journal_volume 134
_journal_year 2012
_chemical_formula_sum 'C39 H59 Br N O P Pd'
_chemical_formula_weight 775.15
_chemical_name_systematic
; 
 ? 
;
_space_group_IT_number 19
_symmetry_cell_setting orthorhombic
_symmetry_space_group_name_Hall 'P 2ac 2ab'
_symmetry_space_group_name_H-M 'P 21 21 21'
_atom_sites_solution_hydrogens geom
_atom_sites_solution_primary direct
_atom_sites_solution_secondary difmap
_audit_creation_method SHELXL-97
_cell_angle_alpha 90.00
_cell_angle_beta 90.00
_cell_angle_gamma 90.00
_cell_formula_units_Z 4
_cell_length_a 8.6168(6)
_cell_length_b 20.6232(14)
_cell_length_c 20.7353(14)
_cell_measurement_reflns_used 9281
_cell_measurement_temperature 100(2)
_cell_measurement_theta_max 30.51
_cell_measurement_theta_min 2.56
_cell_volume 3684.8(4)
_computing_cell_refinement 'SAINT 7.46A (Bruker-AXS, 2010)'
_computing_data_collection 'APEX2 v2010.7.0 (Bruker-AXS, 2010)'
_computing_data_reduction 'SAINT 7.46A (Bruker-AXS, 2010)'
_computing_molecular_graphics 'Bruker SHELXTL'
_computing_publication_material 'Bruker SHELXTL'
_computing_structure_refinement 'SHELXL-97 (Sheldrick, 2008)'
_computing_structure_solution 'SHELXS-97 (Sheldrick, 2008)'
_diffrn_ambient_temperature 100(2)
_diffrn_detector_area_resol_mean 8.3
_diffrn_measured_fraction_theta_full 1.000
_diffrn_measured_fraction_theta_max 1.000
_diffrn_measurement_device_type 'Bruker Smart APEX2 CCD'
_diffrn_measurement_method '\f and \w scans'
_diffrn_radiation_monochromator 'Incoatech ImuS multilayer optics'
_diffrn_radiation_source 'ImuS micro-focus sealed tube'
_diffrn_radiation_type MoK\a
_diffrn_radiation_wavelength 0.71073
_diffrn_reflns_av_R_equivalents 0.0308
_diffrn_reflns_av_sigmaI/netI 0.0174
_diffrn_reflns_limit_h_max 12
_diffrn_reflns_limit_h_min -12
_diffrn_reflns_limit_k_max 29
_diffrn_reflns_limit_k_min -28
_diffrn_reflns_limit_l_max 29
_diffrn_reflns_limit_l_min -29
_diffrn_reflns_number 84864
_diffrn_reflns_theta_full 30.32
_diffrn_reflns_theta_max 30.32
_diffrn_reflns_theta_min 1.39
_exptl_absorpt_coefficient_mu 1.662
_exptl_absorpt_correction_T_max 0.7323
_exptl_absorpt_correction_T_min 0.7323
_exptl_absorpt_correction_type multi-scan
_exptl_absorpt_process_details 'SADABS (Sheldrick, 2009)'
_exptl_crystal_colour orange
_exptl_crystal_density_diffrn 1.397
_exptl_crystal_description block
_exptl_crystal_F_000 1616
_exptl_crystal_size_max 0.20
_exptl_crystal_size_mid 0.20
_exptl_crystal_size_min 0.20
_refine_diff_density_max 0.679
_refine_diff_density_min -0.326
_refine_diff_density_rms 0.051
_refine_ls_abs_structure_details 'Flack H D (1983), Acta Cryst. A39, 876-881'
_refine_ls_abs_structure_Flack 0.019(3)
_refine_ls_extinction_method none
_refine_ls_goodness_of_fit_ref 1.034
_refine_ls_hydrogen_treatment constr
_refine_ls_matrix_type full
_refine_ls_number_parameters 439
_refine_ls_number_reflns 11048
_refine_ls_number_restraints 356
_refine_ls_restrained_S_all 1.032
_refine_ls_R_factor_all 0.0181
_refine_ls_R_factor_gt 0.0172
_refine_ls_shift/su_max 0.004
_refine_ls_shift/su_mean 0.000
_refine_ls_structure_factor_coef Fsqd
_refine_ls_weighting_details 'calc w=1/[\s^2^(Fo^2^)+(0.0220P)^2^+1.1863P] where P=(Fo^2^+2Fc^2^)/3'
_refine_ls_weighting_scheme calc
_refine_ls_wR_factor_gt 0.0422
_refine_ls_wR_factor_ref 0.0425
_reflns_number_gt 10763
_reflns_number_total 11048
_reflns_threshold_expression >2sigma(I)
_cod_data_source_file ja310351e_si_001_11.cif
_cod_data_source_block x11170
_cod_database_code 4118973

loop_
_symmetry_equiv_pos_as_xyz
'x, y, z'
'-x+1/2, -y, z+1/2'
'-x, y+1/2, -z+1/2'
'x+1/2, -y+1/2, -z'

loop_
_atom_site_label
_atom_site_type_symbol
_atom_site_fract_x
_atom_site_fract_y
_atom_site_fract_z
_atom_site_U_iso_or_equiv
_atom_site_adp_type
_atom_site_occupancy
_atom_site_symmetry_multiplicity
_atom_site_calc_flag
_atom_site_refinement_flags
_atom_site_disorder_assembly
_atom_site_disorder_group
P1 P 0.54347(4) 0.996500(17) 0.791357(16) 0.01013(6) Uani 1 1 d . A .
C1 C 0.36198(16) 0.98830(7) 0.84338(7) 0.0142(3) Uani 1 1 d . . .
C2 C 0.27600(17) 0.92692(8) 0.82111(7) 0.0179(3) Uani 1 1 d . . .
H2A H 0.1903 0.9178 0.8508 0.027 Uiso 1 1 calc R . .
H2B H 0.3481 0.8902 0.8208 0.027 Uiso 1 1 calc R . .
H2C H 0.2348 0.9337 0.7776 0.027 Uiso 1 1 calc R . .
C3 C 0.41291(19) 0.97881(8) 0.91417(7) 0.0179(3) Uani 1 1 d . . .
H3A H 0.3249 0.9629 0.9396 0.027 Uiso 1 1 calc R . .
H3B H 0.4484 1.0203 0.9318 0.027 Uiso 1 1 calc R . .
H3C H 0.4977 0.9472 0.9160 0.027 Uiso 1 1 calc R . .
C4 C 0.24321(18) 1.04368(8) 0.84089(8) 0.0196(3) Uani 1 1 d . . .
H4A H 0.2040 1.0483 0.7968 0.029 Uiso 1 1 calc R . .
H4B H 0.2930 1.0842 0.8543 0.029 Uiso 1 1 calc R . .
H4C H 0.1568 1.0339 0.8700 0.029 Uiso 1 1 calc R . .
C5 C 0.66766(16) 1.06685(7) 0.82359(7) 0.0136(2) Uani 1 1 d . . .
C6 C 0.79178(19) 1.03735(7) 0.86768(7) 0.0175(3) Uani 1 1 d . . .
H6A H 0.8537 1.0060 0.8432 0.026 Uiso 1 1 calc R . .
H6B H 0.7415 1.0154 0.9040 0.026 Uiso 1 1 calc R . .
H6C H 0.8595 1.0718 0.8840 0.026 Uiso 1 1 calc R . .
C7 C 0.75176(17) 1.09874(7) 0.76654(7) 0.0175(3) Uani 1 1 d . . .
H7A H 0.6758 1.1203 0.7387 0.026 Uiso 1 1 calc R . .
H7B H 0.8070 1.0655 0.7418 0.026 Uiso 1 1 calc R . .
H7C H 0.8262 1.1308 0.7827 0.026 Uiso 1 1 calc R . .
C8 C 0.58516(19) 1.12031(7) 0.86202(7) 0.0177(3) Uani 1 1 d . . .
H8A H 0.6602 1.1540 0.8738 0.027 Uiso 1 1 calc R . .
H8B H 0.5399 1.1017 0.9012 0.027 Uiso 1 1 calc R . .
H8C H 0.5028 1.1394 0.8356 0.027 Uiso 1 1 calc R . .
C11 C 0.48025(15) 1.01817(6) 0.70843(6) 0.0112(2) Uani 1 1 d . . .
C12 C 0.39890(17) 1.07612(6) 0.69360(6) 0.0129(2) Uani 1 1 d . . .
O1 O 0.38771(13) 1.12094(5) 0.74141(5) 0.0179(2) Uani 1 1 d . . .
C17 C 0.30318(18) 1.17937(7) 0.72779(7) 0.0205(3) Uani 1 1 d . . .
H17A H 0.3496 1.2012 0.6905 0.031 Uiso 1 1 calc R . .
H17B H 0.3075 1.2082 0.7653 0.031 Uiso 1 1 calc R . .
H17C H 0.1948 1.1686 0.7183 0.031 Uiso 1 1 calc R . .
C13 C 0.33889(16) 1.08734(7) 0.63229(7) 0.0154(3) Uani 1 1 d . . .
H13 H 0.2787 1.1250 0.6240 0.019 Uiso 1 1 calc R . .
C14 C 0.36785(17) 1.04308(7) 0.58362(7) 0.0153(3) Uani 1 1 d . . .
H14 H 0.3242 1.0503 0.5422 0.018 Uiso 1 1 calc R . .
C15 C 0.45871(16) 0.98852(7) 0.59364(7) 0.0129(2) Uani 1 1 d . . .
C18 C 0.49636(19) 0.94682(8) 0.53537(7) 0.0184(3) Uani 1 1 d . . .
H18A H 0.4054 0.9445 0.5071 0.028 Uiso 1 1 calc R . .
H18B H 0.5244 0.9031 0.5497 0.028 Uiso 1 1 calc R . .
H18C H 0.5836 0.9660 0.5117 0.028 Uiso 1 1 calc R . .
C16 C 0.51454(15) 0.97563(7) 0.65675(7) 0.0110(2) Uani 1 1 d . . .
C21 C 0.61706(16) 0.91617(6) 0.66073(6) 0.0106(2) Uani 1 1 d . A .
C22 C 0.54539(16) 0.85381(7) 0.66039(6) 0.0113(2) Uani 1 1 d . . .
C27 C 0.37897(16) 0.84499(7) 0.68250(7) 0.0139(2) Uani 1 1 d . . .
H27 H 0.3478 0.8854 0.7058 0.017 Uiso 1 1 calc R . .
C28 C 0.36169(17) 0.78821(7) 0.72987(8) 0.0191(3) Uani 1 1 d . . .
H28A H 0.3726 0.7472 0.7065 0.029 Uiso 1 1 calc R . .
H28B H 0.2592 0.7901 0.7502 0.029 Uiso 1 1 calc R . .
H28C H 0.4423 0.7912 0.7631 0.029 Uiso 1 1 calc R . .
C29 C 0.26608(18) 0.83586(8) 0.62628(8) 0.0217(3) Uani 1 1 d . . .
H29A H 0.2715 0.8736 0.5977 0.033 Uiso 1 1 calc R . .
H29B H 0.1603 0.8314 0.6430 0.033 Uiso 1 1 calc R . .
H29C H 0.2942 0.7967 0.6022 0.033 Uiso 1 1 calc R . .
C23 C 0.62417(16) 0.80123(7) 0.63404(7) 0.0131(2) Uani 1 1 d . . .
H23 H 0.5757 0.7599 0.6346 0.016 Uiso 1 1 calc R . .
C24 C 0.77147(16) 0.80695(7) 0.60686(7) 0.0134(3) Uani 1 1 d . . .
C30 C 0.84506(16) 0.74869(7) 0.57366(7) 0.0163(3) Uani 1 1 d . . .
H30 H 0.7584 0.7207 0.5577 0.020 Uiso 1 1 calc R . .
C31 C 0.9420(2) 0.70737(8) 0.61991(8) 0.0226(3) Uani 1 1 d . . .
H31A H 0.9841 0.6699 0.5967 0.034 Uiso 1 1 calc R . .
H31B H 0.8763 0.6923 0.6555 0.034 Uiso 1 1 calc R . .
H31C H 1.0275 0.7335 0.6372 0.034 Uiso 1 1 calc R . .
C32 C 0.9424(2) 0.76774(8) 0.51499(8) 0.0261(3) Uani 1 1 d . . .
H32A H 1.0319 0.7934 0.5291 0.039 Uiso 1 1 calc R . .
H32B H 0.8789 0.7935 0.4853 0.039 Uiso 1 1 calc R . .
H32C H 0.9787 0.7285 0.4930 0.039 Uiso 1 1 calc R . .
C25 C 0.84379(16) 0.86700(7) 0.61011(7) 0.0132(3) Uani 1 1 d . . .
H25 H 0.9464 0.8711 0.5939 0.016 Uiso 1 1 calc R . .
C26 C 0.77173(16) 0.92177(7) 0.63637(6) 0.0118(2) Uani 1 1 d . . .
C33 C 0.85717(16) 0.98599(7) 0.63461(7) 0.0133(2) Uani 1 1 d . . .
H33 H 0.7847 1.0203 0.6505 0.016 Uiso 1 1 calc R . .
C34 C 0.99827(17) 0.98439(7) 0.68000(8) 0.0178(3) Uani 1 1 d . . .
H34A H 0.9646 0.9719 0.7234 0.027 Uiso 1 1 calc R . .
H34B H 1.0462 1.0275 0.6815 0.027 Uiso 1 1 calc R . .
H34C H 1.0739 0.9528 0.6640 0.027 Uiso 1 1 calc R . .
C35 C 0.9100(2) 1.00496(8) 0.56664(7) 0.0231(3) Uani 1 1 d . . .
H35A H 0.9783 0.9712 0.5494 0.035 Uiso 1 1 calc R . .
H35B H 0.9663 1.0462 0.5685 0.035 Uiso 1 1 calc R . .
H35C H 0.8191 1.0096 0.5386 0.035 Uiso 1 1 calc R . .
Br1 Br 0.900108(16) 0.820863(7) 0.765394(6) 0.01476(3) Uani 1 1 d D A .
Pd1 Pd 0.693377(11) 0.902812(5) 0.776667(4) 0.01013(2) Uani 1 1 d D . .
C41 C 0.7023(9) 0.8752(4) 0.87029(18) 0.0138(3) Uani 0.655(6) 1 d PDU A 1
C42 C 0.5920(9) 0.8302(4) 0.8915(3) 0.0170(6) Uani 0.655(6) 1 d PDU A 1
H42 H 0.5116 0.8174 0.8628 0.020 Uiso 0.655(6) 1 calc PR A 1
C43 C 0.5963(6) 0.8033(3) 0.9535(2) 0.0164(9) Uani 0.655(6) 1 d PDU A 1
H43 H 0.5178 0.7737 0.9663 0.020 Uiso 0.655(6) 1 calc PR A 1
C44 C 0.7146(5) 0.8195(3) 0.99680(19) 0.0160(8) Uani 0.655(6) 1 d PDU A 1
N1 N 0.7243(4) 0.79061(19) 1.05837(15) 0.0256(7) Uani 0.655(6) 1 d PDU A 1
C47 C 0.5677(5) 0.7704(3) 1.0866(2) 0.0574(14) Uani 0.655(6) 1 d PDU A 1
H47A H 0.5836 0.7510 1.1293 0.086 Uiso 0.655(6) 1 calc PR A 1
H47B H 0.5183 0.7387 1.0581 0.086 Uiso 0.655(6) 1 calc PR A 1
H47C H 0.5007 0.8086 1.0907 0.086 Uiso 0.655(6) 1 calc PR A 1
C48 C 0.8033(14) 0.8274(6) 1.1080(4) 0.0383(12) Uani 0.655(6) 1 d PDU A 1
H48A H 0.8019 0.8030 1.1485 0.058 Uiso 0.655(6) 1 calc PR A 1
H48B H 0.7505 0.8690 1.1142 0.058 Uiso 0.655(6) 1 calc PR A 1
H48C H 0.9110 0.8352 1.0949 0.058 Uiso 0.655(6) 1 calc PR A 1
C45 C 0.8299(5) 0.8620(3) 0.9746(2) 0.0138(9) Uani 0.655(6) 1 d PDU A 1
H45 H 0.9140 0.8729 1.0022 0.017 Uiso 0.655(6) 1 calc PR A 1
C46 C 0.8235(17) 0.8888(11) 0.9127(4) 0.0148(8) Uani 0.655(6) 1 d PDU A 1
H46 H 0.9042 0.9171 0.8991 0.018 Uiso 0.655(6) 1 calc PR A 1
C41A C 0.6974(16) 0.8741(8) 0.8698(3) 0.0138(3) Uani 0.345(6) 1 d PDU A 2
C42A C 0.5771(17) 0.8338(8) 0.8910(5) 0.0170(6) Uani 0.345(6) 1 d PDU A 2
H42A H 0.4984 0.8212 0.8615 0.020 Uiso 0.345(6) 1 calc PR A 2
C43A C 0.5705(13) 0.8116(7) 0.9548(5) 0.0164(9) Uani 0.345(6) 1 d PDU A 2
H43A H 0.4861 0.7852 0.9681 0.020 Uiso 0.345(6) 1 calc PR A 2
C44A C 0.6861(12) 0.8279(5) 0.9990(4) 0.0160(8) Uani 0.345(6) 1 d PDU A 2
N1A N 0.6802(9) 0.8048(3) 1.0628(3) 0.0256(7) Uani 0.345(6) 1 d PDU A 2
C47A C 0.6170(13) 0.7387(4) 1.0737(4) 0.0574(14) Uani 0.345(6) 1 d PDU A 2
H47D H 0.6155 0.7294 1.1201 0.086 Uiso 0.345(6) 1 calc PR A 2
H47E H 0.6827 0.7068 1.0517 0.086 Uiso 0.345(6) 1 calc PR A 2
H47F H 0.5112 0.7363 1.0566 0.086 Uiso 0.345(6) 1 calc PR A 2
C48A C 0.807(3) 0.8193(12) 1.1064(9) 0.0383(12) Uani 0.345(6) 1 d PDU A 2
H48D H 0.7839 0.8020 1.1493 0.058 Uiso 0.345(6) 1 calc PR A 2
H48E H 0.8214 0.8664 1.1091 0.058 Uiso 0.345(6) 1 calc PR A 2
H48F H 0.9029 0.7994 1.0901 0.058 Uiso 0.345(6) 1 calc PR A 2
C45A C 0.8050(13) 0.8695(6) 0.9785(5) 0.0138(9) Uani 0.345(6) 1 d PD A 2
H45A H 0.8803 0.8842 1.0086 0.017 Uiso 0.345(6) 1 calc PR A 2
C46A C 0.813(3) 0.889(2) 0.9140(8) 0.0148(8) Uani 0.345(6) 1 d PD A 2
H46A H 0.9004 0.9141 0.9001 0.018 Uiso 0.345(6) 1 calc PR A 2

loop_
_atom_site_aniso_label
_atom_site_aniso_U_11
_atom_site_aniso_U_22
_atom_site_aniso_U_33
_atom_site_aniso_U_23
_atom_site_aniso_U_13
_atom_site_aniso_U_12
P1 0.01020(14) 0.01081(15) 0.00937(14) -0.00090(11) -0.00021(11) 0.00042(11)
C1 0.0125(6) 0.0176(7) 0.0127(6) -0.0018(5) 0.0017(5) 0.0004(5)
C2 0.0142(7) 0.0221(7) 0.0173(6) -0.0035(5) 0.0023(5) -0.0044(5)
C3 0.0202(7) 0.0222(7) 0.0113(6) -0.0011(5) 0.0026(5) -0.0020(6)
C4 0.0143(6) 0.0245(8) 0.0200(7) -0.0034(6) 0.0020(5) 0.0049(5)
C5 0.0153(6) 0.0118(6) 0.0136(6) -0.0023(5) -0.0011(5) -0.0011(5)
C6 0.0182(7) 0.0162(6) 0.0179(6) -0.0002(5) -0.0061(6) -0.0022(5)
C7 0.0203(6) 0.0158(6) 0.0164(6) -0.0009(6) -0.0003(5) -0.0045(5)
C8 0.0229(7) 0.0143(6) 0.0160(6) -0.0048(5) -0.0010(6) 0.0001(5)
C11 0.0100(5) 0.0127(6) 0.0109(6) -0.0004(4) -0.0004(4) -0.0002(4)
C12 0.0127(6) 0.0129(6) 0.0132(6) -0.0016(5) 0.0007(5) 0.0016(5)
O1 0.0244(5) 0.0126(4) 0.0168(5) -0.0041(4) -0.0028(4) 0.0076(4)
C17 0.0228(6) 0.0141(6) 0.0245(7) -0.0035(6) -0.0018(7) 0.0078(6)
C13 0.0152(6) 0.0139(7) 0.0172(6) 0.0012(5) -0.0029(5) 0.0032(5)
C14 0.0158(6) 0.0168(7) 0.0131(6) 0.0017(5) -0.0034(5) 0.0025(5)
C15 0.0132(6) 0.0138(6) 0.0118(6) -0.0008(5) -0.0014(5) 0.0014(5)
C18 0.0229(7) 0.0208(7) 0.0116(6) -0.0044(5) -0.0027(5) 0.0048(6)
C16 0.0097(6) 0.0112(6) 0.0120(6) 0.0000(5) -0.0008(5) 0.0004(4)
C21 0.0113(6) 0.0112(6) 0.0091(5) -0.0008(4) -0.0013(4) 0.0013(4)
C22 0.0111(6) 0.0131(6) 0.0098(5) -0.0008(5) -0.0024(5) 0.0004(5)
C27 0.0123(6) 0.0119(6) 0.0175(6) -0.0027(5) 0.0015(5) 0.0006(5)
C28 0.0174(6) 0.0164(6) 0.0236(7) 0.0003(6) 0.0028(6) -0.0030(5)
C29 0.0135(7) 0.0256(8) 0.0260(8) -0.0032(6) -0.0037(6) -0.0008(5)
C23 0.0139(6) 0.0119(6) 0.0136(6) -0.0012(5) -0.0027(5) -0.0004(5)
C24 0.0130(6) 0.0141(6) 0.0130(6) -0.0022(5) -0.0022(5) 0.0039(5)
C30 0.0134(6) 0.0147(6) 0.0207(7) -0.0052(5) -0.0007(5) 0.0027(5)
C31 0.0243(8) 0.0162(7) 0.0272(8) 0.0022(6) 0.0026(6) 0.0069(6)
C32 0.0360(9) 0.0237(8) 0.0185(7) -0.0045(6) 0.0043(6) 0.0075(7)
C25 0.0101(6) 0.0155(6) 0.0139(6) -0.0017(5) -0.0005(5) 0.0024(5)
C26 0.0124(6) 0.0130(6) 0.0100(5) -0.0001(4) -0.0023(4) -0.0005(4)
C33 0.0126(6) 0.0127(6) 0.0147(6) 0.0006(5) 0.0018(5) -0.0010(5)
C34 0.0132(6) 0.0175(7) 0.0228(7) -0.0005(5) -0.0024(6) -0.0038(5)
C35 0.0297(8) 0.0218(8) 0.0178(7) 0.0047(6) 0.0050(6) -0.0047(6)
Br1 0.01459(6) 0.01400(6) 0.01568(6) 0.00074(5) -0.00130(5) 0.00301(5)
Pd1 0.01038(4) 0.01003(4) 0.01000(4) 0.00029(3) -0.00097(3) 0.00028(3)
C41 0.0163(7) 0.0131(6) 0.0120(5) 0.0015(5) -0.0002(5) 0.0015(6)
C42 0.0178(15) 0.0167(11) 0.0164(6) 0.0035(6) -0.0044(7) -0.0033(11)
C43 0.0168(19) 0.0148(18) 0.0175(7) 0.0049(8) 0.0002(10) -0.0008(15)
C44 0.0198(19) 0.0135(16) 0.0147(6) 0.0017(8) -0.0006(9) 0.0032(13)
N1 0.0345(17) 0.0274(16) 0.0149(8) 0.0061(10) -0.0039(11) -0.0044(12)
C47 0.065(3) 0.079(3) 0.0285(18) 0.027(2) -0.0022(15) -0.037(2)
C48 0.0789(16) 0.020(3) 0.0161(8) 0.0027(13) -0.0164(10) -0.0049(17)
C45 0.0149(18) 0.0137(16) 0.0129(8) -0.0014(9) -0.0014(10) 0.0039(13)
C46 0.0153(19) 0.0135(7) 0.0155(7) 0.0023(7) -0.0015(9) -0.0010(15)
C41A 0.0163(7) 0.0131(6) 0.0120(5) 0.0015(5) -0.0002(5) 0.0015(6)
C42A 0.0178(15) 0.0167(11) 0.0164(6) 0.0035(6) -0.0044(7) -0.0033(11)
C43A 0.0168(19) 0.0148(18) 0.0175(7) 0.0049(8) 0.0002(10) -0.0008(15)
C44A 0.0198(19) 0.0135(16) 0.0147(6) 0.0017(8) -0.0006(9) 0.0032(13)
N1A 0.0345(17) 0.0274(16) 0.0149(8) 0.0061(10) -0.0039(11) -0.0044(12)
C47A 0.065(3) 0.079(3) 0.0285(18) 0.027(2) -0.0022(15) -0.037(2)
C48A 0.0789(16) 0.020(3) 0.0161(8) 0.0027(13) -0.0164(10) -0.0049(17)
C45A 0.0149(18) 0.0137(16) 0.0129(8) -0.0014(9) -0.0014(10) 0.0039(13)
C46A 0.0153(19) 0.0135(7) 0.0155(7) 0.0023(7) -0.0015(9) -0.0010(15)

loop_
_atom_type_symbol
_atom_type_description
_atom_type_scat_dispersion_real
_atom_type_scat_dispersion_imag
_atom_type_scat_source
C C 0.0033 0.0016 'International Tables Vol C Tables 4.2.6.8 and 6.1.1.4'
H H 0.0000 0.0000 'International Tables Vol C Tables 4.2.6.8 and 6.1.1.4'
N N 0.0061 0.0033 'International Tables Vol C Tables 4.2.6.8 and 6.1.1.4'
O O 0.0106 0.0060 'International Tables Vol C Tables 4.2.6.8 and 6.1.1.4'
P P 0.1023 0.0942 'International Tables Vol C Tables 4.2.6.8 and 6.1.1.4'
Br Br -0.2901 2.4595 'International Tables Vol C Tables 4.2.6.8 and 6.1.1.4'
Pd Pd -0.9988 1.0072 'International Tables Vol C Tables 4.2.6.8 and 6.1.1.4'

loop_
_geom_angle_atom_site_label_1
_geom_angle_atom_site_label_2
_geom_angle_atom_site_label_3
_geom_angle
C11 P1 C1 107.72(6)
C11 P1 C5 107.66(6)
C1 P1 C5 109.07(6)
C11 P1 Pd1 103.86(4)
C1 P1 Pd1 116.89(5)
C5 P1 Pd1 111.13(4)
C4 C1 C2 106.34(12)
C4 C1 C3 108.41(12)
C2 C1 C3 108.55(12)
C4 C1 P1 117.50(10)
C2 C1 P1 107.35(9)
C3 C1 P1 108.41(10)
C1 C2 H2A 109.5
C1 C2 H2B 109.5
H2A C2 H2B 109.5
C1 C2 H2C 109.5
H2A C2 H2C 109.5
H2B C2 H2C 109.5
C1 C3 H3A 109.5
C1 C3 H3B 109.5
H3A C3 H3B 109.5
C1 C3 H3C 109.5
H3A C3 H3C 109.5
H3B C3 H3C 109.5
C1 C4 H4A 109.5
C1 C4 H4B 109.5
H4A C4 H4B 109.5
C1 C4 H4C 109.5
H4A C4 H4C 109.5
H4B C4 H4C 109.5
C6 C5 C8 107.38(11)
C6 C5 C7 107.47(12)
C8 C5 C7 108.12(12)
C6 C5 P1 107.23(9)
C8 C5 P1 117.69(10)
C7 C5 P1 108.55(9)
C5 C6 H6A 109.5
C5 C6 H6B 109.5
H6A C6 H6B 109.5
C5 C6 H6C 109.5
H6A C6 H6C 109.5
H6B C6 H6C 109.5
C5 C7 H7A 109.5
C5 C7 H7B 109.5
H7A C7 H7B 109.5
C5 C7 H7C 109.5
H7A C7 H7C 109.5
H7B C7 H7C 109.5
C5 C8 H8A 109.5
C5 C8 H8B 109.5
H8A C8 H8B 109.5
C5 C8 H8C 109.5
H8A C8 H8C 109.5
H8B C8 H8C 109.5
C16 C11 C12 117.44(12)
C16 C11 P1 119.35(10)
C12 C11 P1 123.21(10)
O1 C12 C13 121.80(12)
O1 C12 C11 116.73(12)
C13 C12 C11 121.42(12)
C12 O1 C17 117.59(11)
O1 C17 H17A 109.5
O1 C17 H17B 109.5
H17A C17 H17B 109.5
O1 C17 H17C 109.5
H17A C17 H17C 109.5
H17B C17 H17C 109.5
C14 C13 C12 119.32(13)
C14 C13 H13 120.3
C12 C13 H13 120.3
C13 C14 C15 121.86(13)
C13 C14 H14 119.1
C15 C14 H14 119.1
C14 C15 C16 118.80(13)
C14 C15 C18 117.46(12)
C16 C15 C18 123.72(12)
C15 C18 H18A 109.5
C15 C18 H18B 109.5
H18A C18 H18B 109.5
C15 C18 H18C 109.5
H18A C18 H18C 109.5
H18B C18 H18C 109.5
C11 C16 C15 120.72(12)
C11 C16 C21 125.62(12)
C15 C16 C21 113.57(11)
C22 C21 C26 118.33(12)
C22 C21 C16 118.51(12)
C26 C21 C16 117.34(11)
C22 C21 Pd1 91.10(8)
C26 C21 Pd1 95.92(8)
C16 C21 Pd1 107.12(8)
C23 C22 C21 119.56(13)
C23 C22 C27 119.12(13)
C21 C22 C27 121.07(12)
C22 C27 C29 112.68(12)
C22 C27 C28 112.12(12)
C29 C27 C28 109.38(12)
C22 C27 H27 107.5
C29 C27 H27 107.5
C28 C27 H27 107.5
C27 C28 H28A 109.5
C27 C28 H28B 109.5
H28A C28 H28B 109.5
C27 C28 H28C 109.5
H28A C28 H28C 109.5
H28B C28 H28C 109.5
C27 C29 H29A 109.5
C27 C29 H29B 109.5
H29A C29 H29B 109.5
C27 C29 H29C 109.5
H29A C29 H29C 109.5
H29B C29 H29C 109.5
C22 C23 C24 122.49(13)
C22 C23 H23 118.8
C24 C23 H23 118.8
C25 C24 C23 117.69(12)
C25 C24 C30 122.61(13)
C23 C24 C30 119.68(13)
C24 C30 C32 112.66(13)
C24 C30 C31 112.54(12)
C32 C30 C31 110.02(13)
C24 C30 H30 107.1
C32 C30 H30 107.1
C31 C30 H30 107.1
C30 C31 H31A 109.5
C30 C31 H31B 109.5
H31A C31 H31B 109.5
C30 C31 H31C 109.5
H31A C31 H31C 109.5
H31B C31 H31C 109.5
C30 C32 H32A 109.5
C30 C32 H32B 109.5
H32A C32 H32B 109.5
C30 C32 H32C 109.5
H32A C32 H32C 109.5
H32B C32 H32C 109.5
C24 C25 C26 122.68(13)
C24 C25 H25 118.7
C26 C25 H25 118.7
C25 C26 C21 119.06(12)
C25 C26 C33 118.72(12)
C21 C26 C33 122.13(12)
C26 C33 C35 112.92(12)
C26 C33 C34 110.52(12)
C35 C33 C34 109.50(12)
C26 C33 H33 107.9
C35 C33 H33 107.9
C34 C33 H33 107.9
C33 C34 H34A 109.5
C33 C34 H34B 109.5
H34A C34 H34B 109.5
C33 C34 H34C 109.5
H34A C34 H34C 109.5
H34B C34 H34C 109.5
C33 C35 H35A 109.5
C33 C35 H35B 109.5
H35A C35 H35B 109.5
C33 C35 H35C 109.5
H35A C35 H35C 109.5
H35B C35 H35C 109.5
C41A Pd1 C41 1.4(7)
C41A Pd1 P1 97.3(5)
C41 Pd1 P1 97.4(2)
C41A Pd1 Br1 82.9(5)
C41 Pd1 Br1 82.6(2)
P1 Pd1 Br1 167.178(10)
C41A Pd1 C21 162.4(4)
C41 Pd1 C21 163.8(2)
P1 Pd1 C21 83.66(3)
Br1 Pd1 C21 100.01(3)
C46 C41 C42 116.4(4)
C46 C41 Pd1 125.2(4)
C42 C41 Pd1 117.5(4)
C41 C42 C43 122.2(4)
C41 C42 H42 118.9
C43 C42 H42 118.9
C44 C43 C42 121.0(4)
C44 C43 H43 119.5
C42 C43 H43 119.5
C43 C44 C45 117.0(3)
C43 C44 N1 121.6(3)
C45 C44 N1 121.2(3)
C44 N1 C48 116.7(5)
C44 N1 C47 114.2(3)
C48 N1 C47 106.6(6)
N1 C47 H47A 109.5
N1 C47 H47B 109.5
H47A C47 H47B 109.5
N1 C47 H47C 109.5
H47A C47 H47C 109.5
H47B C47 H47C 109.5
N1 C48 H48A 109.5
N1 C48 H48B 109.5
H48A C48 H48B 109.5
N1 C48 H48C 109.5
H48A C48 H48C 109.5
H48B C48 H48C 109.5
C46 C45 C44 121.3(4)
C46 C45 H45 119.3
C44 C45 H45 119.3
C41 C46 C45 121.9(4)
C41 C46 H46 119.1
C45 C46 H46 119.1
C46A C41A C42A 117.4(6)
C46A C41A Pd1 125.1(7)
C42A C41A Pd1 117.5(7)
C41A C42A C43A 121.3(8)
C41A C42A H42A 119.3
C43A C42A H42A 119.3
C44A C43A C42A 120.9(8)
C44A C43A H43A 119.6
C42A C43A H43A 119.6
C43A C44A C45A 118.1(6)
C43A C44A N1A 120.7(7)
C45A C44A N1A 121.2(7)
C44A N1A C48A 119.2(9)
C44A N1A C47A 117.8(7)
C48A N1A C47A 111.8(9)
N1A C47A H47D 109.5
N1A C47A H47E 109.5
H47D C47A H47E 109.5
N1A C47A H47F 109.5
H47D C47A H47F 109.5
H47E C47A H47F 109.5
N1A C48A H48D 109.5
N1A C48A H48E 109.5
H48D C48A H48E 109.5
N1A C48A H48F 109.5
H48D C48A H48F 109.5
H48E C48A H48F 109.5
C46A C45A C44A 120.5(8)
C46A C45A H45A 119.8
C44A C45A H45A 119.8
C41A C46A C45A 121.6(8)
C41A C46A H46A 119.2
C45A C46A H46A 119.2

loop_
_geom_bond_atom_site_label_1
_geom_bond_atom_site_label_2
_geom_bond_distance
P1 C11 1.8583(13)
P1 C1 1.9073(15)
P1 C5 1.9228(14)
P1 Pd1 2.3441(4)
C1 C4 1.534(2)
C1 C2 1.538(2)
C1 C3 1.544(2)
C2 H2A 0.9800
C2 H2B 0.9800
C2 H2C 0.9800
C3 H3A 0.9800
C3 H3B 0.9800
C3 H3C 0.9800
C4 H4A 0.9800
C4 H4B 0.9800
C4 H4C 0.9800
C5 C6 1.533(2)
C5 C8 1.535(2)
C5 C7 1.535(2)
C6 H6A 0.9800
C6 H6B 0.9800
C6 H6C 0.9800
C7 H7A 0.9800
C7 H7B 0.9800
C7 H7C 0.9800
C8 H8A 0.9800
C8 H8B 0.9800
C8 H8C 0.9800
C11 C16 1.4160(18)
C11 C12 1.4193(18)
C12 O1 1.3589(16)
C12 C13 1.3917(19)
O1 C17 1.4361(16)
C17 H17A 0.9800
C17 H17B 0.9800
C17 H17C 0.9800
C13 C14 1.383(2)
C13 H13 0.9500
C14 C15 1.386(2)
C14 H14 0.9500
C15 C16 1.4193(19)
C15 C18 1.5183(19)
C18 H18A 0.9800
C18 H18B 0.9800
C18 H18C 0.9800
C16 C21 1.5136(18)
C21 C22 1.4266(19)
C21 C26 1.4299(18)
C21 Pd1 2.5075(13)
C22 C23 1.3912(19)
C22 C27 1.5164(19)
C27 C29 1.530(2)
C27 C28 1.536(2)
C27 H27 1.0000
C28 H28A 0.9800
C28 H28B 0.9800
C28 H28C 0.9800
C29 H29A 0.9800
C29 H29B 0.9800
C29 H29C 0.9800
C23 C24 1.3938(19)
C23 H23 0.9500
C24 C25 1.3879(19)
C24 C30 1.5230(19)
C30 C32 1.529(2)
C30 C31 1.531(2)
C30 H30 1.0000
C31 H31A 0.9800
C31 H31B 0.9800
C31 H31C 0.9800
C32 H32A 0.9800
C32 H32B 0.9800
C32 H32C 0.9800
C25 C26 1.3993(19)
C25 H25 0.9500
C26 C33 1.5157(19)
C33 C35 1.532(2)
C33 C34 1.538(2)
C33 H33 1.0000
C34 H34A 0.9800
C34 H34B 0.9800
C34 H34C 0.9800
C35 H35A 0.9800
C35 H35B 0.9800
C35 H35C 0.9800
Br1 Pd1 2.4666(2)
Pd1 C41A 2.021(6)
Pd1 C41 2.025(3)
C41 C46 1.394(4)
C41 C42 1.399(4)
C42 C43 1.400(4)
C42 H42 0.9500
C43 C44 1.399(4)
C43 H43 0.9500
C44 C45 1.403(4)
C44 N1 1.411(3)
N1 C48 1.449(5)
N1 C47 1.529(5)
C47 H47A 0.9800
C47 H47B 0.9800
C47 H47C 0.9800
C48 H48A 0.9800
C48 H48B 0.9800
C48 H48C 0.9800
C45 C46 1.399(4)
C45 H45 0.9500
C46 H46 0.9500
C41A C46A 1.393(6)
C41A C42A 1.399(6)
C42A C43A 1.400(6)
C42A H42A 0.9500
C43A C44A 1.395(6)
C43A H43A 0.9500
C44A C45A 1.401(6)
C44A N1A 1.409(6)
N1A C48A 1.451(7)
N1A C47A 1.485(7)
C47A H47D 0.9800
C47A H47E 0.9800
C47A H47F 0.9800
C48A H48D 0.9800
C48A H48E 0.9800
C48A H48F 0.9800
C45A C46A 1.401(7)
C45A H45A 0.9500
C46A H46A 0.9500
